data_7241559
loop_
_publ_author_name
'Peloquin, Andrew J.'
'Kobra, Khadijatul'
'McMillen, Colin D.'
'Iacono, Scott T.'
'Pennington, William T.'

_publ_section_title
;
 Isolation of hydrazine oxidation products via halogen bonding: C--I bond
 scission and crystal polymorphism
;
_journal_issue 2
_journal_name_full CrystEngComm
_journal_page_first 419
_journal_page_last 426
_journal_paper_doi 10.1039/D0CE01568G
_journal_volume 23
_journal_year 2021
_chemical_formula_moiety '2(C6 F4 I2), C4 H12 N, I'
_chemical_formula_sum 'C16 H12 F8 I5 N'
_chemical_formula_weight 1004.77
_chemical_name_common 'bis(1,3-diiodo-2,4,5,6-tetrafluorobenzene) (tetramethylammonium iodide) cocrystal'
_space_group_crystal_system monoclinic
_space_group_IT_number 11
_space_group_name_Hall '-P 2yb'
_space_group_name_H-M_alt 'P 1 21/m 1'
_atom_sites_solution_hydrogens geom
_atom_sites_solution_primary dual
_atom_sites_solution_secondary difmap
_audit_creation_method SHELXL-2016/6
_audit_update_record
;
2020-10-22 deposited with the CCDC.	2020-11-23 downloaded from the CCDC.
;
_cell_angle_alpha 90
_cell_angle_beta 100.802(2)
_cell_angle_gamma 90
_cell_formula_units_Z 2
_cell_length_a 6.9406(6)
_cell_length_b 20.4866(16)
_cell_length_c 8.7114(7)
_cell_measurement_reflns_used 9743
_cell_measurement_temperature 150(2)
_cell_measurement_theta_max 28.30
_cell_measurement_theta_min 3.10
_cell_volume 1216.72(17)
_computing_cell_refinement 'Bruker SAINT'
_computing_data_collection 'Bruker APEX3'
_computing_data_reduction 'Bruker SAINT'
_computing_molecular_graphics 'Bruker SHELXTL'
_computing_publication_material 'Bruker SHELXTL'
_computing_structure_refinement 'SHELXL-2016/6 (Sheldrick, 2016)'
_computing_structure_solution 'SHELXT 2014/5 (Sheldrick, 2014)'
_diffrn_ambient_temperature 150(2)
_diffrn_measured_fraction_theta_full 0.997
_diffrn_measured_fraction_theta_max 0.997
_diffrn_measurement_device_type 'Bruker D8 Quest Photon 100'
_diffrn_measurement_method '\f and \w scans'
_diffrn_radiation_type MoK\a
_diffrn_radiation_wavelength 0.71073
_diffrn_reflns_av_R_equivalents 0.0298
_diffrn_reflns_av_unetI/netI 0.0107
_diffrn_reflns_Laue_measured_fraction_full 0.997
_diffrn_reflns_Laue_measured_fraction_max 0.997
_diffrn_reflns_limit_h_max 8
_diffrn_reflns_limit_h_min -8
_diffrn_reflns_limit_k_max 25
_diffrn_reflns_limit_k_min -25
_diffrn_reflns_limit_l_max 10
_diffrn_reflns_limit_l_min -10
_diffrn_reflns_number 43360
_diffrn_reflns_point_group_measured_fraction_full 0.997
_diffrn_reflns_point_group_measured_fraction_max 0.997
_diffrn_reflns_theta_full 25.242
_diffrn_reflns_theta_max 26.500
_diffrn_reflns_theta_min 3.590
_diffrn_source 'fine focus sealed tube'
_exptl_absorpt_coefficient_mu 6.456
_exptl_absorpt_correction_T_max 0.72
_exptl_absorpt_correction_T_min 0.51
_exptl_absorpt_correction_type multi-scan
_exptl_absorpt_process_details 'Bruker, SADABS'
_exptl_crystal_colour colourless
_exptl_crystal_density_diffrn 2.743
_exptl_crystal_density_meas ?
_exptl_crystal_density_method 'not measured'
_exptl_crystal_description block
_exptl_crystal_F_000 904
_exptl_crystal_size_max 0.121
_exptl_crystal_size_mid 0.096
_exptl_crystal_size_min 0.054
_exptl_transmission_factor_max 'not measured'
_exptl_transmission_factor_min 'not measured'
_refine_diff_density_max 1.454
_refine_diff_density_min -2.200
_refine_diff_density_rms 0.137
_refine_ls_extinction_method none
_refine_ls_goodness_of_fit_ref 1.105
_refine_ls_hydrogen_treatment constr
_refine_ls_matrix_type full
_refine_ls_number_parameters 155
_refine_ls_number_reflns 2581
_refine_ls_number_restraints 6
_refine_ls_restrained_S_all 1.222
_refine_ls_R_factor_all 0.0311
_refine_ls_R_factor_gt 0.0262
_refine_ls_shift/su_max 0.002
_refine_ls_shift/su_mean 0.000
_refine_ls_structure_factor_coef Fsqd
_refine_ls_weighting_details 'w=1/[\s^2^(Fo^2^)+(0.0099P)^2^+8.0341P] where P=(Fo^2^+2Fc^2^)/3'
_refine_ls_weighting_scheme calc
_refine_ls_wR_factor_gt 0.0525
_refine_ls_wR_factor_ref 0.0553
_reflns_Friedel_coverage 0.000
_reflns_number_gt 2318
_reflns_number_total 2581
_reflns_threshold_expression 'I > 2\s(I)'
_cod_data_source_file d0ce01568g2.cif
_cod_data_source_block 2(13-F4DIB)(NMe4I)_MeOH
_cod_depositor_comments
;
The following automatic conversions were performed:

data item '_exptl_crystal_density_meas' value 'not measured' was
changed to '?' -- the value is perceived as not measured.

Automatic conversion script
Id: cif_fix_values 7556 2019-12-06 15:28:31Z antanas 

 Adding full bibliography for 7241557--7241566.cif.
;
_cod_original_sg_symbol_H-M 'P 21/m'
_cod_database_code 7241559
_shelx_shelxl_version_number 2016/6
_shelx_space_group_comment
;
The symmetry employed for this shelxl refinement is uniquely defined
by the following loop, which should always be used as a source of
symmetry information in preference to the above space-group names.
They are only intended as comments.
;
_shelx_estimated_absorpt_t_min 0.509
_shelx_estimated_absorpt_t_max 0.722

loop_
_space_group_symop_operation_xyz
'x, y, z'
'-x, y+1/2, -z'
'-x, -y, -z'
'x, -y-1/2, z'

loop_
_atom_site_label
_atom_site_type_symbol
_atom_site_fract_x
_atom_site_fract_y
_atom_site_fract_z
_atom_site_U_iso_or_equiv
_atom_site_adp_type
_atom_site_occupancy
_atom_site_site_symmetry_order
_atom_site_calc_flag
_atom_site_refinement_flags_posn
_atom_site_refinement_flags_adp
_atom_site_refinement_flags_occupancy
_atom_site_disorder_assembly
_atom_site_disorder_group
I1 I 0.65807(6) 0.750000 1.14432(5) 0.02481(10) Uani 1 2 d S T P . .
I2 I 0.57208(5) 0.60721(2) 0.91733(4) 0.03435(9) Uani 1 1 d . . . . .
I3 I 0.91488(6) 0.35377(2) 0.74707(4) 0.04241(11) Uani 1 1 d . . . . .
F1 F 0.8574(6) 0.4904(2) 0.8932(5) 0.0843(14) Uani 1 1 d . U . . .
F2 F 0.4857(4) 0.35245(14) 0.5230(3) 0.0349(7) Uani 1 1 d . . . . .
F3 F 0.1859(4) 0.43738(17) 0.4916(4) 0.0505(9) Uani 1 1 d . . . . .
F4 F 0.2161(4) 0.54759(15) 0.6627(4) 0.0390(7) Uani 1 1 d . . . . .
N1 N 0.9450(7) 0.250000 0.2716(6) 0.0210(11) Uani 1 2 d S T P . .
C1 C 0.7654(11) 0.250000 0.3390(9) 0.045(2) Uani 1 2 d S T P B .
H1A H 0.733814 0.205168 0.364722 0.067 Uiso 0.5 1 calc R U P A -1
H1B H 0.656524 0.268160 0.262936 0.067 Uiso 0.5 1 calc R U P A -1
H1C H 0.786439 0.276672 0.434025 0.067 Uiso 0.5 1 calc R U P A -1
C2 C 0.9213(15) 0.2837(5) 0.1171(11) 0.036(2) Uani 0.5 1 d . . P B -1
H2A H 1.045382 0.281992 0.078935 0.053 Uiso 0.5 1 calc R U P B -1
H2B H 0.818551 0.261931 0.042089 0.053 Uiso 0.5 1 calc R U P B -1
H2C H 0.884501 0.329372 0.128940 0.053 Uiso 0.5 1 calc R U P B -1
C3 C 1.1204(15) 0.2738(6) 0.3807(12) 0.043(3) Uani 0.5 1 d . . P B -1
H3A H 1.234200 0.272546 0.328965 0.065 Uiso 0.5 1 calc R U P B -1
H3B H 1.098148 0.318704 0.411738 0.065 Uiso 0.5 1 calc R U P B -1
H3C H 1.145073 0.245797 0.473534 0.065 Uiso 0.5 1 calc R U P B -1
C4 C 0.9689(16) 0.1769(5) 0.2439(14) 0.040(3) Uani 0.5 1 d . . P B -1
H4A H 1.085823 0.169704 0.198199 0.060 Uiso 0.5 1 calc R U P B -1
H4B H 0.983119 0.153588 0.343646 0.060 Uiso 0.5 1 calc R U P B -1
H4C H 0.852955 0.160611 0.172230 0.060 Uiso 0.5 1 calc R U P B -1
C5 C 0.5391(7) 0.5213(2) 0.7832(5) 0.0295(10) Uani 1 1 d . . . . .
C6 C 0.6903(8) 0.4768(3) 0.7952(7) 0.0440(15) Uani 1 1 d . . . . .
C7 C 0.6787(8) 0.4191(2) 0.7122(6) 0.0326(11) Uani 1 1 d . . . . .
C8 C 0.5060(7) 0.4067(2) 0.6107(5) 0.0263(10) Uani 1 1 d . . . . .
C9 C 0.3517(7) 0.4495(2) 0.5951(5) 0.0278(10) Uani 1 1 d . . . . .
C10 C 0.3682(7) 0.5063(2) 0.6815(5) 0.0256(9) Uani 1 1 d . . . . .

loop_
_atom_site_aniso_label
_atom_site_aniso_U_11
_atom_site_aniso_U_22
_atom_site_aniso_U_33
_atom_site_aniso_U_23
_atom_site_aniso_U_13
_atom_site_aniso_U_12
I1 0.0245(2) 0.01955(19) 0.0303(2) 0.000 0.00499(16) 0.000
I2 0.03568(18) 0.02496(16) 0.03650(18) -0.00608(13) -0.00846(13) 0.00648(13)
I3 0.0512(2) 0.03121(18) 0.03617(19) -0.00941(14) -0.01395(15) 0.01681(16)
F1 0.065(2) 0.066(2) 0.094(2) -0.048(2) -0.0567(19) 0.0321(18)
F2 0.0415(16) 0.0311(15) 0.0313(15) -0.0107(12) 0.0045(12) -0.0101(13)
F3 0.0226(15) 0.060(2) 0.062(2) -0.0227(18) -0.0101(14) -0.0088(14)
F4 0.0219(14) 0.0436(17) 0.0482(18) -0.0051(14) -0.0018(12) 0.0050(13)
N1 0.022(3) 0.020(3) 0.020(3) 0.000 -0.001(2) 0.000
C1 0.034(4) 0.071(6) 0.033(4) 0.000 0.013(3) 0.000
C2 0.039(6) 0.043(6) 0.025(5) 0.009(4) 0.007(4) 0.006(5)
C3 0.036(5) 0.054(7) 0.032(5) -0.007(4) -0.011(4) -0.011(4)
C4 0.038(6) 0.024(5) 0.060(7) 0.001(5) 0.015(5) 0.007(4)
C5 0.038(3) 0.021(2) 0.026(2) -0.0036(18) -0.005(2) 0.002(2)
C6 0.042(3) 0.035(3) 0.042(3) -0.014(2) -0.026(2) 0.012(2)
C7 0.038(3) 0.027(2) 0.027(2) -0.003(2) -0.008(2) 0.008(2)
C8 0.036(3) 0.021(2) 0.021(2) 0.0003(17) 0.0036(18) -0.0095(19)
C9 0.022(2) 0.035(3) 0.024(2) 0.0020(19) -0.0022(18) -0.011(2)
C10 0.023(2) 0.028(2) 0.025(2) 0.0073(19) 0.0021(18) -0.0026(18)

loop_
_atom_type_symbol
_atom_type_description
_atom_type_scat_dispersion_real
_atom_type_scat_dispersion_imag
_atom_type_scat_source
C C 0.0033 0.0016 'International Tables Vol C Tables 4.2.6.8 and 6.1.1.4'
H H 0.0000 0.0000 'International Tables Vol C Tables 4.2.6.8 and 6.1.1.4'
F F 0.0171 0.0103 'International Tables Vol C Tables 4.2.6.8 and 6.1.1.4'
I I -0.4742 1.8119 'International Tables Vol C Tables 4.2.6.8 and 6.1.1.4'
N N 0.0061 0.0033 'International Tables Vol C Tables 4.2.6.8 and 6.1.1.4'

loop_
_geom_angle_atom_site_label_1
_geom_angle_atom_site_label_2
_geom_angle_atom_site_label_3
_geom_angle
_geom_angle_site_symmetry_1
_geom_angle_site_symmetry_3
_geom_angle_publ_flag
C1 N1 C3 113.6(6) . . ?
C1 N1 C2 113.6(6) . . ?
C3 N1 C2 111.4(7) . . ?
C1 N1 C4 100.8(5) . . ?
C3 N1 C4 108.8(7) . . ?
C2 N1 C4 107.9(7) . . ?
N1 C1 H1A 109.5 . . ?
N1 C1 H1B 109.5 . . ?
H1A C1 H1B 109.5 . . ?
N1 C1 H1C 109.5 . . ?
H1A C1 H1C 109.5 . . ?
H1B C1 H1C 109.5 . . ?
N1 C2 H2A 109.5 . . ?
N1 C2 H2B 109.5 . . ?
H2A C2 H2B 109.5 . . ?
N1 C2 H2C 109.5 . . ?
H2A C2 H2C 109.5 . . ?
H2B C2 H2C 109.5 . . ?
N1 C3 H3A 109.5 . . ?
N1 C3 H3B 109.5 . . ?
H3A C3 H3B 109.5 . . ?
N1 C3 H3C 109.5 . . ?
H3A C3 H3C 109.5 . . ?
H3B C3 H3C 109.5 . . ?
N1 C4 H4A 109.5 . . ?
N1 C4 H4B 109.5 . . ?
H4A C4 H4B 109.5 . . ?
N1 C4 H4C 109.5 . . ?
H4A C4 H4C 109.5 . . ?
H4B C4 H4C 109.5 . . ?
C10 C5 C6 117.0(4) . . ?
C10 C5 I2 122.4(4) . . ?
C6 C5 I2 120.6(3) . . ?
F1 C6 C5 117.9(4) . . ?
F1 C6 C7 118.1(5) . . ?
C5 C6 C7 123.9(5) . . ?
C8 C7 C6 117.0(5) . . ?
C8 C7 I3 122.7(4) . . ?
C6 C7 I3 120.3(4) . . ?
F2 C8 C9 118.4(4) . . ?
F2 C8 C7 120.4(4) . . ?
C9 C8 C7 121.2(4) . . ?
F3 C9 C8 120.2(4) . . ?
F3 C9 C10 119.6(4) . . ?
C8 C9 C10 120.1(4) . . ?
F4 C10 C5 120.2(4) . . ?
F4 C10 C9 118.9(4) . . ?
C5 C10 C9 120.8(4) . . ?

loop_
_geom_bond_atom_site_label_1
_geom_bond_atom_site_label_2
_geom_bond_distance
_geom_bond_site_symmetry_2
_geom_bond_publ_flag
I2 C5 2.101(5) . ?
I3 C7 2.094(5) . ?
F1 C6 1.335(6) . ?
F2 C8 1.342(5) . ?
F3 C9 1.345(5) . ?
F4 C10 1.338(5) . ?
N1 C1 1.474(9) . ?
N1 C3 1.479(10) . ?
N1 C2 1.494(10) . ?
N1 C4 1.531(10) . ?
C1 H1A 0.9800 . ?
C1 H1B 0.9800 . ?
C1 H1C 0.9800 . ?
C2 H2A 0.9800 . ?
C2 H2B 0.9800 . ?
C2 H2C 0.9800 . ?
C3 H3A 0.9800 . ?
C3 H3B 0.9800 . ?
C3 H3C 0.9800 . ?
C4 H4A 0.9800 . ?
C4 H4B 0.9800 . ?
C4 H4C 0.9800 . ?
C5 C10 1.376(6) . ?
C5 C6 1.379(7) . ?
C6 C7 1.380(7) . ?
C7 C8 1.373(6) . ?
C8 C9 1.371(7) . ?
C9 C10 1.380(7) . ?

loop_
_geom_hbond_atom_site_label_D
_geom_hbond_atom_site_label_H
_geom_hbond_atom_site_label_A
_geom_hbond_distance_DH
_geom_hbond_distance_HA
_geom_hbond_distance_DA
_geom_hbond_angle_DHA
_geom_hbond_site_symmetry_A
C1 H1B I2 0.98 3.25 4.131(6) 150.4 3_666
C1 H1C I3 0.98 3.13 4.105(7) 171.8 .
C2 H2A I1 0.98 3.15 4.084(10) 158.9 3_766
C3 H3B F3 0.98 2.57 3.495(11) 157.2 1_655
C4 H4A I2 0.98 3.03 3.980(11) 163.5 2_746
C4 H4B F3 0.98 2.54 3.345(11) 139.7 4_665
C4 H4B F4 0.98 2.57 3.118(11) 115.4 2_646
C4 H4C I2 0.98 3.11 4.016(11) 155.2 2_646

loop_
_geom_torsion_atom_site_label_1
_geom_torsion_atom_site_label_2
_geom_torsion_atom_site_label_3
_geom_torsion_atom_site_label_4
_geom_torsion
_geom_torsion_site_symmetry_1
_geom_torsion_site_symmetry_2
_geom_torsion_site_symmetry_3
_geom_torsion_site_symmetry_4
_geom_torsion_publ_flag
C10 C5 C6 F1 -180.0(5) . . . . ?
I2 C5 C6 F1 -0.5(8) . . . . ?
C10 C5 C6 C7 -0.1(9) . . . . ?
I2 C5 C6 C7 179.3(5) . . . . ?
F1 C6 C7 C8 -179.2(6) . . . . ?
C5 C6 C7 C8 1.0(9) . . . . ?
F1 C6 C7 I3 2.2(8) . . . . ?
C5 C6 C7 I3 -177.6(5) . . . . ?
C6 C7 C8 F2 178.2(5) . . . . ?
I3 C7 C8 F2 -3.2(7) . . . . ?
C6 C7 C8 C9 -1.0(8) . . . . ?
I3 C7 C8 C9 177.5(4) . . . . ?
F2 C8 C9 F3 -1.3(7) . . . . ?
C7 C8 C9 F3 178.0(5) . . . . ?
F2 C8 C9 C10 -178.9(4) . . . . ?
C7 C8 C9 C10 0.3(7) . . . . ?
C6 C5 C10 F4 -179.3(5) . . . . ?
I2 C5 C10 F4 1.3(6) . . . . ?
C6 C5 C10 C9 -0.6(7) . . . . ?
I2 C5 C10 C9 179.9(3) . . . . ?
F3 C9 C10 F4 1.5(7) . . . . ?
C8 C9 C10 F4 179.2(4) . . . . ?
F3 C9 C10 C5 -177.2(4) . . . . ?
C8 C9 C10 C5 0.6(7) . . . . ?
